data_2012464
loop_
_publ_author_name
'Linden, Anthony'
'Petridis, Alexander'
'James, Bruce D.'

_publ_section_title
;
 A second polymorph of 1,1,4,4-tetramethylpiperazinium
 pentabromothallate(III)
;
_journal_issue 1
_journal_name_full 'Acta Crystallographica Section C'
_journal_page_first m53
_journal_page_last m55
_journal_paper_doi 10.1107/S0108270101019746
_journal_volume 58
_journal_year 2002
_chemical_formula_iupac '(C8 H20 N2) [Tl Br5]'
_chemical_formula_moiety 'C8 H20 N2 2+, Br5 Tl 2-'
_chemical_formula_sum 'C8 H20 Br5 N2 Tl'
_chemical_formula_weight 748.15
_chemical_melting_point 495
_chemical_name_systematic
;
1,1,4,4-tetramethylpiperazinium pentabromothallate(III)
;
_space_group_IT_number 15
_symmetry_cell_setting monoclinic
_symmetry_space_group_name_Hall '-C 2yc'
_symmetry_space_group_name_H-M 'C 1 2/c 1'
_atom_sites_solution_hydrogens geom
_atom_sites_solution_primary direct
_atom_sites_solution_secondary difmap
_cell_angle_alpha 90.00
_cell_angle_beta 114.3928(8)
_cell_angle_gamma 90.00
_cell_formula_units_Z 4
_cell_length_a 16.0822(3)
_cell_length_b 9.2422(2)
_cell_length_c 13.2718(2)
_cell_measurement_reflns_used 2872
_cell_measurement_temperature 173.0(10)
_cell_measurement_theta_max 36.4
_cell_measurement_theta_min 2.9
_cell_volume 1796.57(6)
_computing_cell_refinement 'DENZO-SMN (Otwinowski & Minor, 1997)'
_computing_data_collection 'KappaCCD Server Software (Nonius, 1999)'
_computing_data_reduction DENZO-SMN
_computing_molecular_graphics 'ORTEPII (Johnson, 1976)'
_computing_publication_material SHELXL97
_computing_structure_refinement 'SHELXL97 (Sheldrick, 1997)'
_computing_structure_solution 'SHELXS97 (Sheldrick, 1997)'
_diffrn_ambient_temperature 173.0(10)
_diffrn_measured_fraction_theta_full 1.000
_diffrn_measured_fraction_theta_max 1.000
_diffrn_measurement_device_type 'Nonius KappaCCD'
_diffrn_measurement_method '\f scans, and \w scans with \q offsets (\q OK? or \k ?)'
_diffrn_radiation_monochromator graphite
_diffrn_radiation_source 'fine-focus sealed tube'
_diffrn_radiation_type MoK\a
_diffrn_radiation_wavelength .71073
_diffrn_reflns_av_R_equivalents .080
_diffrn_reflns_av_sigmaI/netI .0399
_diffrn_reflns_limit_h_max 22
_diffrn_reflns_limit_h_min 0
_diffrn_reflns_limit_k_max 13
_diffrn_reflns_limit_k_min 0
_diffrn_reflns_limit_l_max 17
_diffrn_reflns_limit_l_min -18
_diffrn_reflns_number 18998
_diffrn_reflns_theta_full 30.50
_diffrn_reflns_theta_max 30.50
_diffrn_reflns_theta_min 3.37
_diffrn_standards_decay_% 0
_diffrn_standards_number 0
_exptl_absorpt_coefficient_mu 20.09
_exptl_absorpt_correction_T_max .105
_exptl_absorpt_correction_T_min .074
_exptl_absorpt_correction_type multi-scan
_exptl_absorpt_process_details '(SORTAV; Blessing, 1995)'
_exptl_crystal_colour yellow
_exptl_crystal_density_diffrn 2.766
_exptl_crystal_density_method 'not measured'
_exptl_crystal_description prism
_exptl_crystal_F_000 1352
_exptl_crystal_size_max .26
_exptl_crystal_size_mid .23
_exptl_crystal_size_min .21
_refine_diff_density_max 2.22
_refine_diff_density_min -2.26
_refine_ls_extinction_coef .00183(8)
_refine_ls_extinction_expression Fc^*^=kFc[1+0.001xFc^2^\l^3^/sin(2\q)]^-1/4^
_refine_ls_extinction_method SHELXL97
_refine_ls_goodness_of_fit_ref 1.061
_refine_ls_hydrogen_treatment constr
_refine_ls_matrix_type full
_refine_ls_number_parameters 77
_refine_ls_number_reflns 2740
_refine_ls_number_restraints 0
_refine_ls_restrained_S_all 1.061
_refine_ls_R_factor_all .0349
_refine_ls_R_factor_gt .0292
_refine_ls_shift/su_max .001
_refine_ls_shift/su_mean .000
_refine_ls_structure_factor_coef Fsqd
_refine_ls_weighting_details 'w = 1/[\s^2^(Fo^2^)+(0.0247P)^2^+10.0125P] where P = (Fo^2^+2Fc^2^)/3'
_refine_ls_weighting_scheme calc
_refine_ls_wR_factor_gt .0660
_refine_ls_wR_factor_ref .0678
_reflns_number_gt 2467
_reflns_number_total 2740
_reflns_threshold_expression I>2\s(I)
_cod_data_source_file sk1524.cif
_cod_data_source_block Ib
_cod_original_cell_volume 1796.56(6)
_cod_original_sg_symbol_H-M 'C 2/c'
_cod_database_code 2012464
_cod_database_fobs_code 2012464

loop_
_symmetry_equiv_pos_as_xyz
'x, y, z'
'-x, y, -z+1/2'
'x+1/2, y+1/2, z'
'-x+1/2, y+1/2, -z+1/2'
'-x, -y, -z'
'x, -y, z-1/2'
'-x+1/2, -y+1/2, -z'
'x+1/2, -y+1/2, z-1/2'

loop_
_atom_site_label
_atom_site_fract_x
_atom_site_fract_y
_atom_site_fract_z
_atom_site_U_iso_or_equiv
_atom_site_adp_type
_atom_site_calc_flag
_atom_site_refinement_flags
_atom_site_occupancy
_atom_site_disorder_assembly
_atom_site_disorder_group
_atom_site_type_symbol
Tl1 1.0000 .80493(2) .7500 .01561(8) Uani d S 1 . . Tl
Br1 .81335(3) .81259(4) .65966(3) .01924(11) Uani d . 1 . . Br
Br2 .99722(3) .66359(6) .58000(4) .03579(14) Uani d . 1 . . Br
Br3 1.0000 1.08881(7) .7500 .0536(3) Uani d S 1 . . Br
N1 .2298(2) .6460(4) .4072(3) .0154(6) Uani d . 1 . . N
C1 .1895(3) .6316(4) .4907(3) .0173(8) Uani d . 1 . . C
H1A .1290 .6794 .4615 .021 Uiso calc R 1 . . H
H1B .1800 .5277 .5010 .021 Uiso calc R 1 . . H
C2 .2515(3) .8032(4) .3989(3) .0165(8) Uani d . 1 . . C
H2A .2831 .8121 .3491 .020 Uiso calc R 1 . . H
H2B .1937 .8584 .3657 .020 Uiso calc R 1 . . H
C3 .3140(3) .5528(4) .4365(4) .0203(8) Uani d . 1 . . C
H3A .3613 .5847 .5074 .030 Uiso calc R 1 . . H
H3B .3367 .5618 .3787 .030 Uiso calc R 1 . . H
H3C .2984 .4516 .4423 .030 Uiso calc R 1 . . H
C4 .1603(3) .5956(5) .2966(3) .0216(8) Uani d . 1 . . C
H4A .1855 .6053 .2411 .032 Uiso calc R 1 . . H
H4B .1050 .6547 .2748 .032 Uiso calc R 1 . . H
H4C .1452 .4940 .3018 .032 Uiso calc R 1 . . H

loop_
_atom_site_aniso_label
_atom_site_aniso_U_11
_atom_site_aniso_U_22
_atom_site_aniso_U_33
_atom_site_aniso_U_12
_atom_site_aniso_U_13
_atom_site_aniso_U_23
Tl1 .01864(12) .01199(11) .01715(12) .000 .00833(9) .000
Br1 .0181(2) .0174(2) .0214(2) -.00016(14) .00735(16) .00235(14)
Br2 .0289(2) .0509(3) .0340(3) -.0146(2) .0194(2) -.0256(2)
Br3 .0223(3) .0123(3) .0876(6) .000 -.0159(4) .000
N1 .0148(15) .0118(14) .0183(16) -.0009(12) .0056(13) -.0001(12)
C1 .0175(18) .0153(18) .022(2) -.0042(15) .0105(16) -.0009(15)
C2 .0187(19) .0113(17) .0195(19) -.0019(14) .0079(16) .0018(14)
C3 .0193(19) .0174(19) .026(2) .0053(15) .0109(16) .0022(16)
C4 .022(2) .0196(19) .019(2) -.0019(16) .0046(16) -.0035(16)

loop_
_atom_type_symbol
_atom_type_description
_atom_type_scat_dispersion_real
_atom_type_scat_dispersion_imag
_atom_type_scat_source
C C .0033 .0016
; International Tables for Crystallography (1992).
Vol. C, Tables 4.2.6.8 and 6.1.1.4
;
H H .0000 .0000
; International Tables for Crystallography (1992).
Vol. C, Tables 4.2.6.8 and 6.1.1.4
;
Br Br .0061 .0033
; International Tables for Crystallography (1992).
Vol. C, Tables 4.2.6.8 and 6.1.1.4
;
N N -.2901 2.4595
; International Tables for Crystallography (1992).
Vol. C, Tables 4.2.6.8 and 6.1.1.4
;
Tl Tl -2.8358 9.6688
; International Tables for Crystallography (1992).
Vol. C, Tables 4.2.6.8 and 6.1.1.4
;

loop_
_geom_angle_atom_site_label_1
_geom_angle_atom_site_label_2
_geom_angle_atom_site_label_3
_geom_angle_site_symmetry_1
_geom_angle_site_symmetry_3
_geom_angle
Br1 Tl1 Br1 . 2_756 177.032(17)
Br1 Tl1 Br2 . . 90.585(14)
Br1 Tl1 Br2 . 2_756 90.910(14)
Br1 Tl1 Br3 . . 88.516(9)
Br2 Tl1 Br2 . 2_756 119.46(3)
Br2 Tl1 Br3 . . 120.270(14)
C1 N1 C4 . . 108.6(3)
C1 N1 C2 . . 108.8(3)
C4 N1 C2 . . 109.1(3)
C1 N1 C3 . . 111.9(3)
C4 N1 C3 . . 107.4(3)
C2 N1 C3 . . 111.0(3)
C2 C1 N1 7_566 . 113.1(3)
C2 C1 H1A 7_566 . 109.0
N1 C1 H1A . . 109.0
C2 C1 H1B 7_566 . 109.0
N1 C1 H1B . . 109.0
H1A C1 H1B . . 107.8
C1 C2 N1 7_566 . 112.8(3)
C1 C2 H2A 7_566 . 109.0
N1 C2 H2A . . 109.0
C1 C2 H2B 7_566 . 109.0
N1 C2 H2B . . 109.0
H2A C2 H2B . . 107.8
N1 C3 H3A . . 109.5
N1 C3 H3B . . 109.5
H3A C3 H3B . . 109.5
N1 C3 H3C . . 109.5
H3A C3 H3C . . 109.5
H3B C3 H3C . . 109.5
N1 C4 H4A . . 109.5
N1 C4 H4B . . 109.5
H4A C4 H4B . . 109.5
N1 C4 H4C . . 109.5
H4A C4 H4C . . 109.5
H4B C4 H4C . . 109.5

loop_
_geom_bond_atom_site_label_1
_geom_bond_atom_site_label_2
_geom_bond_site_symmetry_2
_geom_bond_distance
_geom_bond_publ_flag
Tl1 Br1 . 2.7350(4) ?
Tl1 Br2 . 2.5915(5) ?
Tl1 Br3 . 2.6237(7) ?
N1 C1 . 1.504(5) ?
N1 C4 . 1.505(5) ?
N1 C2 . 1.509(5) ?
N1 C3 . 1.513(5) ?
C1 C2 7_566 1.504(6) ?
C1 H1A . .99 ?
C1 H1B . .99 ?
C2 H2A . .99 ?
C2 H2B . .99 ?
C3 H3A . .98 ?
C3 H3B . .98 ?
C3 H3C . .98 ?
C4 H4A . .98 ?
C4 H4B . .98 ?
C4 H4C . .98 ?

loop_
_geom_torsion_atom_site_label_1
_geom_torsion_atom_site_label_2
_geom_torsion_atom_site_label_3
_geom_torsion_atom_site_label_4
_geom_torsion_site_symmetry_4
_geom_torsion
C4 N1 C1 C2 7_566 -172.6(3)
C2 N1 C1 C2 7_566 -53.9(4)
C3 N1 C1 C2 7_566 69.0(4)
C1 N1 C2 C1 7_566 53.8(4)
C4 N1 C2 C1 7_566 172.1(3)
C3 N1 C2 C1 7_566 -69.7(4)
